data_4034075
loop_
_publ_author_name
'Alem\'an-Ponce de Le\'on, Diego'
'S\'anchez-Ch\'avez, Anah\'i C'
'Polindara-Garc\'ia, Luis A'

_publ_section_title
;
 Pd-Mediated \g-C(sp<sup>3</sup>)-H Bond Activation in Ammonia-Ugi 4-CR
 Adducts by Using Picolinamide as Directing Group.
;
_journal_issue 20
_journal_name_full 'The Journal of organic chemistry'
_journal_page_first 12809
_journal_page_last 12834
_journal_paper_doi 10.1021/acs.joc.9b01436
_journal_volume 84
_journal_year 2019
_chemical_formula_sum 'C23 H28 N4 O4'
_chemical_formula_weight 424.49
_chemical_melting_point 482
_chemical_name_systematic N-(1-(tert-Butylcarbamoyl)-3-(4-nitrophenyl)-cyclohexyl)-picolinamide
_space_group_crystal_system monoclinic
_space_group_IT_number 14
_space_group_name_Hall '-P 2yn'
_space_group_name_H-M_alt 'P 1 21/n 1'
_atom_sites_solution_hydrogens mixed
_audit_creation_method SHELXL-2014/7
_cell_angle_alpha 90
_cell_angle_beta 100.124(15)
_cell_angle_gamma 90
_cell_formula_units_Z 4
_cell_length_a 10.286(3)
_cell_length_b 16.253(6)
_cell_length_c 13.955(5)
_cell_measurement_reflns_used 6213
_cell_measurement_temperature 298(2)
_cell_measurement_theta_max 68.33
_cell_measurement_theta_min 4.22
_cell_volume 2296.6(14)
_computing_cell_refinement 'APEX3 v2016.1 (Bruker, 2014)'
_computing_data_collection 'APEX3 v2016.1 (Bruker, 2014)'
_computing_data_reduction 'SAINT V8.37A  (Bruker, 2014)'
_computing_molecular_graphics
; 
Ortep-3 Ver 2.02 L.J. Farrugia (1997) J. Appl. Cryst. 30, 565 
;
_computing_publication_material 'SHELXL-2014/7 (Sheldrick, 2014)'
_computing_structure_refinement 'SHELXL-2014/7 (Sheldrick, 2014)'
_computing_structure_solution 'SHELXS-2014 (Bruker, 2014)'
_diffrn_ambient_temperature 298(2)
_diffrn_detector_area_resol_mean 52.0833
_diffrn_measured_fraction_theta_full 0.997
_diffrn_measured_fraction_theta_max 0.996
_diffrn_measurement_device_type 'Bruker D8 Venture \k-geometry diffractometer 208039-01'
_diffrn_measurement_method \w-scans
_diffrn_radiation_type CuK\a
_diffrn_radiation_wavelength 1.54178
_diffrn_reflns_av_R_equivalents 0.0786
_diffrn_reflns_av_unetI/netI 0.0633
_diffrn_reflns_Laue_measured_fraction_full 0.997
_diffrn_reflns_Laue_measured_fraction_max 0.996
_diffrn_reflns_limit_h_max 12
_diffrn_reflns_limit_h_min -11
_diffrn_reflns_limit_k_max 17
_diffrn_reflns_limit_k_min -19
_diffrn_reflns_limit_l_max 16
_diffrn_reflns_limit_l_min -16
_diffrn_reflns_number 15369
_diffrn_reflns_point_group_measured_fraction_full 0.997
_diffrn_reflns_point_group_measured_fraction_max 0.996
_diffrn_reflns_theta_full 67.679
_diffrn_reflns_theta_max 68.183
_diffrn_reflns_theta_min 4.213
_diffrn_source 'micro-focus X-ray source'
_exptl_absorpt_coefficient_mu 0.696
_exptl_absorpt_correction_T_max 0.7531
_exptl_absorpt_correction_T_min 0.6283
_exptl_absorpt_correction_type multi-scan
_exptl_absorpt_process_details
;
 SADABS 2016/2: Krause, L., Herbst-Irmer, R., Sheldrick G.M. & Stalke D.,
 J. Appl. Cryst. 48 (2015) 3-10
;
_exptl_crystal_colour colourless
_exptl_crystal_density_diffrn 1.228
_exptl_crystal_description Prism
_exptl_crystal_F_000 904
_exptl_crystal_size_max 0.391
_exptl_crystal_size_mid 0.184
_exptl_crystal_size_min 0.042
_refine_diff_density_max 0.225
_refine_diff_density_min -0.146
_refine_diff_density_rms 0.035
_refine_ls_extinction_method none
_refine_ls_goodness_of_fit_ref 1.018
_refine_ls_hydrogen_treatment mixed
_refine_ls_matrix_type full
_refine_ls_number_parameters 289
_refine_ls_number_reflns 4180
_refine_ls_number_restraints 2
_refine_ls_restrained_S_all 1.017
_refine_ls_R_factor_all 0.1447
_refine_ls_R_factor_gt 0.0705
_refine_ls_shift/su_max 0.000
_refine_ls_shift/su_mean 0.000
_refine_ls_structure_factor_coef Fsqd
_refine_ls_weighting_details 'w=1/[\s^2^(Fo^2^)+(0.0639P)^2^+0.6768P] where P=(Fo^2^+2Fc^2^)/3'
_refine_ls_weighting_scheme calc
_refine_ls_wR_factor_gt 0.1449
_refine_ls_wR_factor_ref 0.1800
_reflns_Friedel_coverage 0.000
_reflns_number_gt 2048
_reflns_number_total 4180
_reflns_threshold_expression 'I > 2\s(I)'
_cod_data_source_file jo9b01436_si_003.cif
_cod_data_source_block 165PGL18
_cod_original_cell_volume 2296.7(14)
_cod_original_sg_symbol_H-M 'P 21/n'
_cod_database_code 4034075
_shelx_shelxl_version_number 2014/7
_shelx_space_group_comment
; 
The symmetry employed for this shelxl refinement is uniquely defined 
by the following loop, which should always be used as a source of 
symmetry information in preference to the above space-group names. 
They are only intended as comments. 
;
_shelx_estimated_absorpt_t_min 0.773
_shelx_estimated_absorpt_t_max 0.971
_exptl_absorpt_special_details
;
 The following wavelength and cell were deduced by SADABS from the
 direction cosines etc. They are given here for emergency use only:
 CELL 1.54179   10.278   16.225   13.925   89.992  100.240   89.970
;

loop_
_space_group_symop_operation_xyz
'x, y, z'
'-x+1/2, y+1/2, -z+1/2'
'-x, -y, -z'
'x-1/2, -y-1/2, z-1/2'

loop_
_atom_site_label
_atom_site_type_symbol
_atom_site_fract_x
_atom_site_fract_y
_atom_site_fract_z
_atom_site_U_iso_or_equiv
_atom_site_adp_type
_atom_site_occupancy
_atom_site_site_symmetry_order
_atom_site_calc_flag
_atom_site_refinement_flags_posn
_atom_site_refinement_flags_adp
O1 O 0.7514(2) 0.47100(16) 0.17757(16) 0.0835(8) Uani 1 1 d . .
O2 O 1.0303(2) 0.40097(14) 0.46267(18) 0.0883(9) Uani 1 1 d . .
O3 O 0.0360(3) 0.2277(2) 0.0099(3) 0.1375(14) Uani 1 1 d . .
O4 O -0.0186(4) 0.2180(3) 0.1484(3) 0.1482(16) Uani 1 1 d . .
N1 N 0.9286(3) 0.50157(17) 0.2912(2) 0.0683(8) Uani 1 1 d D .
H1 H 0.970(3) 0.487(2) 0.3505(12) 0.082 Uiso 1 1 d D U
N2 N 0.8560(3) 0.33955(16) 0.3646(2) 0.0636(8) Uani 1 1 d D .
H2 H 0.830(3) 0.2894(10) 0.342(2) 0.076 Uiso 1 1 d D U
N3 N 0.9631(3) 0.19273(18) 0.39860(19) 0.0668(8) Uani 1 1 d . .
N4 N 0.0574(3) 0.2404(2) 0.0959(3) 0.0924(11) Uani 1 1 d . .
C1 C 0.7635(3) 0.40829(19) 0.3367(2) 0.0554(8) Uani 1 1 d . .
C2 C 0.6330(3) 0.36704(19) 0.2915(2) 0.0571(9) Uani 1 1 d . .
H2A H 0.6451 0.3397 0.2318 0.069 Uiso 1 1 calc R U
H2B H 0.6124 0.3251 0.3359 0.069 Uiso 1 1 calc R U
C3 C 0.5149(3) 0.4257(2) 0.2682(2) 0.0627(9) Uani 1 1 d . .
H3 H 0.5334 0.4633 0.2174 0.075 Uiso 1 1 calc R U
C4 C 0.5029(4) 0.4781(2) 0.3574(3) 0.0867(12) Uani 1 1 d . .
H4A H 0.4340 0.5189 0.3397 0.104 Uiso 1 1 calc R U
H4B H 0.4782 0.4433 0.4077 0.104 Uiso 1 1 calc R U
C5 C 0.6325(4) 0.5211(2) 0.3965(3) 0.0806(11) Uani 1 1 d . .
H5A H 0.6225 0.5540 0.4527 0.097 Uiso 1 1 calc R U
H5B H 0.6552 0.5577 0.3471 0.097 Uiso 1 1 calc R U
C6 C 0.7433(3) 0.4587(2) 0.4253(2) 0.0681(10) Uani 1 1 d . .
H6A H 0.7212 0.4223 0.4751 0.082 Uiso 1 1 calc R U
H6B H 0.8245 0.4872 0.4519 0.082 Uiso 1 1 calc R U
C7 C 0.8153(3) 0.4625(2) 0.2602(2) 0.0576(9) Uani 1 1 d . .
C8 C 0.9732(3) 0.3396(2) 0.4246(2) 0.0642(9) Uani 1 1 d . .
C9 C 1.0339(3) 0.2551(2) 0.4424(2) 0.0584(9) Uani 1 1 d . .
C10 C 1.1577(3) 0.2457(2) 0.4987(3) 0.0767(11) Uani 1 1 d . .
H10 H 1.2045 0.2910 0.5274 0.092 Uiso 1 1 calc R U
C11 C 1.2094(4) 0.1681(3) 0.5110(3) 0.0890(13) Uani 1 1 d . .
H11 H 1.2916 0.1595 0.5496 0.107 Uiso 1 1 calc R U
C12 C 1.1390(4) 0.1034(3) 0.4661(3) 0.0892(12) Uani 1 1 d . .
H12 H 1.1734 0.0504 0.4725 0.107 Uiso 1 1 calc R U
C13 C 1.0165(4) 0.1178(2) 0.4113(3) 0.0845(12) Uani 1 1 d . .
H13 H 0.9685 0.0733 0.3818 0.101 Uiso 1 1 calc R U
C14 C 0.9947(3) 0.5597(2) 0.2349(3) 0.0690(10) Uani 1 1 d . .
C15 C 1.0229(5) 0.5202(3) 0.1429(4) 0.1259(18) Uani 1 1 d . .
H15A H 1.0804 0.4739 0.1593 0.189 Uiso 1 1 calc R U
H15B H 1.0647 0.5595 0.1068 0.189 Uiso 1 1 calc R U
H15C H 0.9416 0.5021 0.1039 0.189 Uiso 1 1 calc R U
C16 C 0.9097(5) 0.6344(3) 0.2110(3) 0.1178(17) Uani 1 1 d . .
H16A H 0.8289 0.6191 0.1692 0.177 Uiso 1 1 calc R U
H16B H 0.9556 0.6741 0.1785 0.177 Uiso 1 1 calc R U
H16C H 0.8901 0.6579 0.2700 0.177 Uiso 1 1 calc R U
C17 C 1.1245(4) 0.5827(3) 0.2989(3) 0.135(2) Uani 1 1 d . .
H17A H 1.1073 0.6126 0.3547 0.203 Uiso 1 1 calc R U
H17B H 1.1753 0.6164 0.2627 0.203 Uiso 1 1 calc R U
H|7C H 1.1732 0.5336 0.3200 0.203 Uiso 1 1 calc R U
C18 C 0.3926(3) 0.3775(2) 0.2258(2) 0.0622(9) Uani 1 1 d . .
C19 C 0.3631(4) 0.3642(2) 0.1263(3) 0.0817(12) Uani 1 1 d . .
H19 H 0.4186 0.3863 0.0870 0.098 Uiso 1 1 calc R U
C20 C 0.2535(4) 0.3190(3) 0.0830(3) 0.0871(12) Uani 1 1 d . .
H20 H 0.2354 0.3110 0.0160 0.105 Uiso 1 1 calc R U
C21 C 0.1742(3) 0.2872(2) 0.1414(3) 0.0686(10) Uani 1 1 d . .
C22 C 0.1998(4) 0.2973(3) 0.2400(3) 0.0887(13) Uani 1 1 d . .
H22 H 0.1441 0.2747 0.2786 0.106 Uiso 1 1 calc R U
C23 C 0.3104(4) 0.3420(2) 0.2816(3) 0.0822(12) Uani 1 1 d . .
H23 H 0.3293 0.3480 0.3489 0.099 Uiso 1 1 calc R U

loop_
_atom_site_aniso_label
_atom_site_aniso_U_11
_atom_site_aniso_U_22
_atom_site_aniso_U_33
_atom_site_aniso_U_23
_atom_site_aniso_U_13
_atom_site_aniso_U_12
O1 0.0769(17) 0.110(2) 0.0588(15) 0.0035(13) -0.0018(13) -0.0273(15)
O2 0.0833(18) 0.0599(16) 0.1050(19) -0.0009(14) -0.0296(15) -0.0120(14)
O3 0.114(3) 0.183(4) 0.109(2) -0.049(2) 0.003(2) -0.045(2)
O4 0.118(3) 0.190(4) 0.136(3) -0.013(3) 0.020(2) -0.082(3)
N1 0.0605(18) 0.0663(19) 0.0704(18) 0.0171(15) -0.0100(15) -0.0139(15)
N2 0.0594(18) 0.0470(18) 0.0763(18) -0.0010(13) -0.0104(15) -0.0043(14)
N3 0.0716(19) 0.0568(19) 0.0688(18) -0.0038(14) 0.0030(15) 0.0059(16)
N4 0.066(2) 0.108(3) 0.099(3) -0.010(2) 0.004(2) -0.017(2)
C1 0.056(2) 0.0487(19) 0.0576(19) 0.0002(14) -0.0019(16) -0.0024(15)
C2 0.058(2) 0.051(2) 0.0601(19) 0.0002(14) 0.0020(16) -0.0068(15)
C3 0.056(2) 0.061(2) 0.069(2) 0.0040(17) 0.0060(17) 0.0006(17)
C4 0.066(2) 0.085(3) 0.110(3) -0.024(2) 0.018(2) 0.003(2)
C5 0.084(3) 0.068(3) 0.090(3) -0.028(2) 0.016(2) -0.003(2)
C6 0.073(2) 0.067(2) 0.062(2) -0.0069(17) 0.0057(18) -0.0131(19)
C7 0.052(2) 0.057(2) 0.059(2) -0.0032(15) -0.0025(16) -0.0058(17)
C8 0.061(2) 0.059(2) 0.067(2) 0.0049(17) -0.0045(18) -0.0062(18)
C9 0.058(2) 0.061(2) 0.0548(19) 0.0078(16) 0.0070(16) -0.0027(17)
C10 0.063(2) 0.081(3) 0.080(2) 0.018(2) -0.007(2) -0.002(2)
C11 0.067(3) 0.097(3) 0.099(3) 0.025(3) 0.002(2) 0.011(2)
C12 0.096(3) 0.074(3) 0.098(3) 0.005(2) 0.018(3) 0.025(3)
C13 0.093(3) 0.067(3) 0.091(3) -0.008(2) 0.012(2) 0.010(2)
C14 0.063(2) 0.065(2) 0.075(2) 0.0136(18) 0.0004(19) -0.0154(18)
C15 0.126(4) 0.128(4) 0.139(4) -0.018(3) 0.067(4) -0.035(3)
C16 0.123(4) 0.075(3) 0.158(4) 0.041(3) 0.031(3) 0.011(3)
C17 0.096(4) 0.156(5) 0.140(4) 0.038(3) -0.019(3) -0.068(3)
C18 0.053(2) 0.067(2) 0.064(2) 0.0090(17) 0.0038(17) 0.0024(17)
C19 0.072(3) 0.107(3) 0.069(2) 0.000(2) 0.020(2) -0.015(2)
C20 0.077(3) 0.114(3) 0.068(2) -0.006(2) 0.006(2) -0.019(3)
C21 0.054(2) 0.073(3) 0.076(3) -0.0021(19) 0.002(2) -0.0038(18)
C22 0.072(3) 0.117(4) 0.080(3) 0.004(2) 0.022(2) -0.027(2)
C23 0.078(3) 0.104(3) 0.063(2) 0.003(2) 0.009(2) -0.025(2)

loop_
_atom_type_symbol
_atom_type_description
_atom_type_scat_dispersion_real
_atom_type_scat_dispersion_imag
_atom_type_scat_source
C C 0.0181 0.0091 'International Tables Vol C Tables 4.2.6.8 and 6.1.1.4'
H H 0.0000 0.0000 'International Tables Vol C Tables 4.2.6.8 and 6.1.1.4'
N N 0.0311 0.0180 'International Tables Vol C Tables 4.2.6.8 and 6.1.1.4'
O O 0.0492 0.0322 'International Tables Vol C Tables 4.2.6.8 and 6.1.1.4'

loop_
_geom_angle_atom_site_label_1
_geom_angle_atom_site_label_2
_geom_angle_atom_site_label_3
_geom_angle
C7 N1 C14 126.4(3)
C7 N1 H1 115(2)
C14 N1 H1 118(2)
C8 N2 C1 129.1(3)
C8 N2 H2 114(2)
C1 N2 H2 117(2)
C9 N3 C13 117.1(3)
O3 N4 O4 121.7(4)
O3 N4 C21 121.0(4)
O4 N4 C21 117.2(4)
N2 C1 C6 111.5(2)
N2 C1 C2 104.7(2)
C6 C1 C2 109.5(3)
N2 C1 C7 109.2(3)
C6 C1 C7 111.4(3)
C2 C1 C7 110.3(2)
C3 C2 C1 114.8(3)
C3 C2 H2A 108.6
C1 C2 H2A 108.6
C3 C2 H2B 108.6
C1 C2 H2B 108.6
H2A C2 H2B 107.5
C18 C3 C4 115.2(3)
C18 C3 C2 109.6(3)
C4 C3 C2 110.4(3)
C18 C3 H3 107.1
C4 C3 H3 107.1
C2 C3 H3 107.1
C5 C4 C3 110.9(3)
C5 C4 H4A 109.5
C3 C4 H4A 109.5
C5 C4 H4B 109.5
C3 C4 H4B 109.5
H4A C4 H4B 108.0
C4 C5 C6 110.9(3)
C4 C5 H5A 109.5
C6 C5 H5A 109.5
C4 C5 H5B 109.5
C6 C5 H5B 109.5
H5A C5 H5B 108.0
C5 C6 C1 110.2(3)
C5 C6 H6A 109.6
C1 C6 H6A 109.6
C5 C6 H6B 109.6
C1 C6 H6B 109.6
H6A C6 H6B 108.1
O1 C7 N1 122.9(3)
O1 C7 C1 121.2(3)
N1 C7 C1 115.8(3)
O2 C8 N2 125.4(3)
O2 C8 C9 120.9(3)
N2 C8 C9 113.7(3)
N3 C9 C10 123.5(3)
N3 C9 C8 116.1(3)
C10 C9 C8 120.4(3)
C11 C10 C9 118.2(4)
C11 C10 H10 120.9
C9 C10 H10 120.9
C12 C11 C10 119.3(4)
C12 C11 H11 120.4
C10 C11 H11 120.4
C11 C12 C13 119.1(4)
C11 C12 H12 120.5
C13 C12 H12 120.5
N3 C13 C12 122.9(4)
N3 C13 H13 118.5
C12 C13 H13 118.5
N1 C14 C16 109.4(3)
N1 C14 C15 111.0(3)
C16 C14 C15 110.3(4)
N1 C14 C17 106.5(3)
C16 C14 C17 110.5(4)
C15 C14 C17 109.0(4)
C14 C15 H15A 109.5
C14 C15 H15B 109.5
H15A C15 H15B 109.5
C14 C15 H15C 109.5
H15A C15 H15C 109.5
H15B C15 H15C 109.5
C14 C16 H16A 109.5
C14 C16 H16B 109.5
H16A C16 H16B 109.5
C14 C16 H16C 109.5
H16A C16 H16C 109.5
H16B C16 H16C 109.5
C14 C17 H17A 109.5
C14 C17 H17B 109.5
H17A C17 H17B 109.5
C14 C17 H|7C 109.5
H17A C17 H|7C 109.5
H17B C17 H|7C 109.5
C23 C18 C19 117.1(3)
C23 C18 C3 123.3(3)
C19 C18 C3 119.6(3)
C18 C19 C20 122.4(4)
C18 C19 H19 118.8
C20 C19 H19 118.8
C21 C20 C19 117.9(4)
C21 C20 H20 121.0
C19 C20 H20 121.1
C20 C21 C22 122.1(3)
C20 C21 N4 118.1(4)
C22 C21 N4 119.8(4)
C21 C22 C23 119.0(4)
C21 C22 H22 120.5
C23 C22 H22 120.5
C18 C23 C22 121.6(3)
C18 C23 H23 119.2
C22 C23 H23 119.2

loop_
_geom_bond_atom_site_label_1
_geom_bond_atom_site_label_2
_geom_bond_distance
O1 C7 1.231(3)
O2 C8 1.229(4)
O3 N4 1.200(4)
O4 N4 1.218(4)
N1 C7 1.331(4)
N1 C14 1.470(4)
N1 H1 0.891(10)
N2 C8 1.342(4)
N2 C1 1.475(4)
N2 H2 0.900(10)
N3 C9 1.332(4)
N3 C13 1.335(4)
N4 C21 1.468(5)
C1 C6 1.528(4)
C1 C2 1.533(4)
C1 C7 1.548(4)
C2 C3 1.533(4)
C2 H2A 0.9700
C2 H2B 0.9700
C3 C18 1.511(4)
C3 C4 1.532(5)
C3 H3 0.9800
C4 C5 1.519(5)
C4 H4A 0.9700
C4 H4B 0.9700
C5 C6 1.526(5)
C5 H5A 0.9700
C5 H5B 0.9700
C6 H6A 0.9700
C6 H6B 0.9700
C8 C9 1.511(4)
C9 C10 1.382(4)
C10 C11 1.369(5)
C10 H10 0.9300
C11 C12 1.364(5)
C11 H11 0.9300
C12 C13 1.374(5)
C12 H12 0.9300
C13 H13 0.9300
C14 C16 1.500(5)
C14 C15 1.508(5)
C14 C17 1.517(5)
C15 H15A 0.9600
C15 H15B 0.9600
C15 H15C 0.9600
C16 H16A 0.9600
C16 H16B 0.9600
C16 H16C 0.9600
C17 H17A 0.9600
C17 H17B 0.9600
C17 H|7C 0.9600
C18 C23 1.373(5)
C18 C19 1.385(4)
C19 C20 1.392(5)
C19 H19 0.9300
C20 C21 1.354(5)
C20 H20 0.9300
C21 C22 1.364(5)
C22 C23 1.388(5)
C22 H22 0.9300
C23 H23 0.9300

loop_
_geom_hbond_atom_site_label_D
_geom_hbond_atom_site_label_H
_geom_hbond_atom_site_label_A
_geom_hbond_distance_DH
_geom_hbond_distance_HA
_geom_hbond_distance_DA
_geom_hbond_angle_DHA
_geom_hbond_site_symmetry_A
N1 H1 O2 0.891(10) 2.114(18) 2.935(3) 153(3) .
N2 H2 N3 0.900(10) 2.14(3) 2.637(4) 114(2) .
C6 H6B O2 0.97 2.52 3.054(4) 114.5 .
C6 H6B O2 0.97 2.52 3.434(4) 157.8 3_766
C15 H15C O1 0.96 2.42 3.025(5) 120.9 .
C16 H16A O1 0.96 2.54 3.107(5) 117.6 .

loop_
_geom_torsion_atom_site_label_1
_geom_torsion_atom_site_label_2
_geom_torsion_atom_site_label_3
_geom_torsion_atom_site_label_4
_geom_torsion
C8 N2 C1 C6 -46.0(5)
C8 N2 C1 C2 -164.3(3)
C8 N2 C1 C7 77.5(4)
N2 C1 C2 C3 172.5(3)
C6 C1 C2 C3 52.8(4)
C7 C1 C2 C3 -70.1(4)
C1 C2 C3 C18 -179.1(3)
C1 C2 C3 C4 -51.2(4)
C18 C3 C4 C5 177.7(3)
C2 C3 C4 C5 53.0(4)
C3 C4 C5 C6 -59.2(4)
C4 C5 C6 C1 61.0(4)
N2 C1 C6 C5 -171.6(3)
C2 C1 C6 C5 -56.2(4)
C7 C1 C6 C5 66.1(3)
C14 N1 C7 O1 0.2(6)
C14 N1 C7 C1 -176.6(3)
N2 C1 C7 O1 117.7(3)
C6 C1 C7 O1 -118.7(3)
C2 C1 C7 O1 3.1(4)
N2 C1 C7 N1 -65.4(4)
C6 C1 C7 N1 58.2(4)
C2 C1 C7 N1 -180.0(3)
C1 N2 C8 O2 -5.9(6)
C1 N2 C8 C9 174.7(3)
C13 N3 C9 C10 0.4(5)
C13 N3 C9 C8 178.3(3)
O2 C8 C9 N3 179.2(3)
N2 C8 C9 N3 -1.3(4)
O2 C8 C9 C10 -2.7(5)
N2 C8 C9 C10 176.7(3)
N3 C9 C10 C11 -0.9(6)
C8 C9 C10 C11 -178.7(3)
C9 C10 C11 C12 1.4(6)
C10 C11 C12 C13 -1.4(6)
C9 N3 C13 C12 -0.4(6)
C11 C12 C13 N3 1.0(6)
C7 N1 C14 C16 64.5(5)
C7 N1 C14 C15 -57.5(5)
C7 N1 C14 C17 -176.0(4)
C4 C3 C18 C23 -36.7(5)
C2 C3 C18 C23 88.4(4)
C4 C3 C18 C19 146.5(4)
C2 C3 C18 C19 -88.3(4)
C23 C18 C19 C20 1.8(6)
C3 C18 C19 C20 178.7(4)
C18 C19 C20 C21 -0.2(6)
C19 C20 C21 C22 -0.9(6)
C19 C20 C21 N4 179.2(3)
O3 N4 C21 C20 3.2(6)
O4 N4 C21 C20 -174.1(4)
O3 N4 C21 C22 -176.7(4)
O4 N4 C21 C22 5.9(6)
C20 C21 C22 C23 0.3(6)
N4 C21 C22 C23 -179.8(4)
C19 C18 C23 C22 -2.4(6)
C3 C18 C23 C22 -179.2(4)
C21 C22 C23 C18 1.4(6)
